data_7719271
loop_
_publ_author_name
'Kebernik, Steven'
'Kr&#xe4;tschmer, Frederic'
'Sun, Xiaofei'
'Roesky, Peter W.'

_publ_section_title
;
 Luminescent ionic heterobimetallic diphosphine-&#x3b2;-diketiminate
 complexes.
;
_journal_issue 35
_journal_name_full 'Dalton transactions (Cambridge, England : 2003)'
_journal_page_first 13192
_journal_page_last 13199
_journal_paper_doi 10.1039/d5dt00977d
_journal_volume 54
_journal_year 2025
_chemical_formula_moiety 'C41 H35 Cl N2 P2 Zn'
_chemical_formula_sum 'C41 H35 Cl N2 P2 Zn'
_chemical_formula_weight 718.47
_space_group_crystal_system monoclinic
_space_group_IT_number 14
_space_group_name_Hall '-P 2yn'
_space_group_name_H-M_alt 'P 1 21/n 1'
_atom_sites_solution_hydrogens geom
_atom_sites_solution_primary dual
_audit_creation_date 2025-04-14
_audit_creation_method
;
Olex2 1.5
(compiled 2024.02.16 svn.r378c4104 for OlexSys, GUI svn.r6928)
;
_audit_update_record
;
2025-04-24 deposited with the CCDC.	2025-07-28 downloaded from the CCDC.
;
_cell_angle_alpha 90
_cell_angle_beta 109.927(8)
_cell_angle_gamma 90
_cell_formula_units_Z 4
_cell_length_a 17.336(2)
_cell_length_b 9.4838(8)
_cell_length_c 22.107(2)
_cell_measurement_reflns_used 26915
_cell_measurement_temperature 110
_cell_measurement_theta_max 30.54
_cell_measurement_theta_min 2.36
_cell_volume 3417.0(6)
_computing_cell_refinement
;
X-Area Recipe 1.33.0.0 (STOE, 2015)
;
_computing_data_collection
;
X-Area Pilatus3_SV 1.31.150.0 (STOE, 2018)
;
_computing_data_reduction
;
X-Area Integrate 1.73.1.0 (STOE, 2018)
X-Area LANA 1.73.2.0 (STOE, 2018)
;
_computing_molecular_graphics 'Olex2 1.5 (Dolomanov et al., 2009)'
_computing_publication_material 'Olex2 1.5 (Dolomanov et al., 2009)'
_computing_structure_refinement 'SHELXL 2018/3 (Sheldrick, 2015)'
_computing_structure_solution 'SHELXT  (Sheldrick, 2015)'
_diffrn_ambient_temperature 110.15
_diffrn_detector_area_resol_mean 5.81
_diffrn_detector_type 'DECTRIS PILATUS 200K'
_diffrn_measured_fraction_theta_full 0.995
_diffrn_measured_fraction_theta_max 0.801
_diffrn_measurement_details
;
 364 frames, detector distance = 40 mm
;
_diffrn_measurement_device 'Eulerian 4-circle diffractometer'
_diffrn_measurement_device_type 'STOE STADIVARI'
_diffrn_measurement_method 'rotation method, \w scans'
_diffrn_radiation_type MoK\a
_diffrn_radiation_wavelength 0.71073
_diffrn_reflns_av_R_equivalents 0.0434
_diffrn_reflns_av_unetI/netI 0.0496
_diffrn_reflns_Laue_measured_fraction_full 0.995
_diffrn_reflns_Laue_measured_fraction_max 0.801
_diffrn_reflns_limit_h_max 21
_diffrn_reflns_limit_h_min -25
_diffrn_reflns_limit_k_max 12
_diffrn_reflns_limit_k_min -12
_diffrn_reflns_limit_l_max 32
_diffrn_reflns_limit_l_min -26
_diffrn_reflns_number 26254
_diffrn_reflns_point_group_measured_fraction_full 0.995
_diffrn_reflns_point_group_measured_fraction_max 0.801
_diffrn_reflns_theta_full 25.242
_diffrn_reflns_theta_max 31.857
_diffrn_reflns_theta_min 2.361
_exptl_absorpt_coefficient_mu 0.924
_exptl_absorpt_correction_T_max 1.0000
_exptl_absorpt_correction_T_min 0.4390
_exptl_absorpt_correction_type multi-scan
_exptl_absorpt_process_details
;
STOE LANA, absorption correction by scaling of reflection intensities.
J. Koziskova, F. Hahn, J. Richter, J. Kozisek, "Comparison of different
absorption corrections on the model structure of tetrakis(\m~2~-acetato)-
diaqua-di-copper(II)", Acta Chimica Slovaca, vol. 9, no. 2, 2016, pp. 136 - 140.
;
_exptl_crystal_colour yellow
_exptl_crystal_colour_primary yellow
_exptl_crystal_density_diffrn 1.397
_exptl_crystal_density_method 'not measured'
_exptl_crystal_description fragment
_exptl_crystal_F_000 1488
_exptl_crystal_size_max 0.518
_exptl_crystal_size_mid 0.341
_exptl_crystal_size_min 0.172
_refine_diff_density_max 1.881
_refine_diff_density_min -1.356
_refine_diff_density_rms 0.135
_refine_ls_extinction_method none
_refine_ls_goodness_of_fit_ref 1.069
_refine_ls_hydrogen_treatment constr
_refine_ls_matrix_type full
_refine_ls_number_parameters 426
_refine_ls_number_reflns 9386
_refine_ls_number_restraints 0
_refine_ls_restrained_S_all 1.069
_refine_ls_R_factor_all 0.1158
_refine_ls_R_factor_gt 0.0665
_refine_ls_shift/su_max 0.001
_refine_ls_shift/su_mean 0.000
_refine_ls_structure_factor_coef Fsqd
_refine_ls_weighting_details 'w=1/[\s^2^(Fo^2^)+(0.0894P)^2^+10.3366P] where P=(Fo^2^+2Fc^2^)/3'
_refine_ls_weighting_scheme calc
_refine_ls_wR_factor_gt 0.1619
_refine_ls_wR_factor_ref 0.2174
_reflns_Friedel_coverage 0.000
_reflns_number_gt 6131
_reflns_number_total 9386
_reflns_threshold_expression 'I > 2\s(I)'
_cod_data_source_file d5dt00977d2.cif
_cod_data_source_block fkp192
_cod_depositor_comments 'Adding full bibliography for 7719271--7719275.cif.'
_cod_original_cell_volume 3417.1(6)
_cod_database_code 7719271
_shelx_shelxl_version_number 2019/2
_audit_contact_author
;
      Prof. Dr. Peter W. Roesky
      Karlsruher Institut fuer Technologie (KIT), CS
      Institut fuer Anorganische Chemie (AOC)
      Lehrstuhl fuer Anorganische Funktionsmaterialien
      Engesserstr. 15, Geb. 30.45
      76131 Karlsruhe 
      Bundesrepublik Deutschland
;
_audit_contact_letter
;
;
_shelx_space_group_comment
;
The symmetry employed for this shelxl refinement is uniquely defined
by the following loop, which should always be used as a source of
symmetry information in preference to the above space-group names.
They are only intended as comments.
;
_olex2_refinement_description
;
1. Fixed Uiso
 At 1.2 times of:
  All C(H) groups
 At 1.5 times of:
  All C(H,H,H) groups
2.a Aromatic/amide H refined with riding coordinates:
 C2(H2), C7(H7), C8(H8), C9(H9), C10(H10), C13(H13), C14(H14), C15(H15),
 C16(H16), C19(H19), C20(H20), C21(H21), C22(H22), C23(H23), C25(H25), C26(H26),
  C27(H27), C28(H28), C29(H29), C31(H31), C32(H32), C33(H33), C34(H34),
 C35(H35), C37(H37), C38(H38), C39(H39), C40(H40), C41(H41)
2.b Idealised Me refined as rotating group:
 C4(H4A,H4B,H4C), C5(H5A,H5B,H5C)
;
_olex2_submission_special_instructions 'No special instructions were received'

loop_
_space_group_symop_operation_xyz
'x, y, z'
'-x+1/2, y+1/2, -z+1/2'
'-x, -y, -z'
'x-1/2, -y-1/2, z-1/2'

loop_
_atom_site_label
_atom_site_type_symbol
_atom_site_fract_x
_atom_site_fract_y
_atom_site_fract_z
_atom_site_U_iso_or_equiv
_atom_site_adp_type
_atom_site_occupancy
_atom_site_site_symmetry_order
_atom_site_calc_flag
_atom_site_refinement_flags_posn
_atom_site_refinement_flags_adp
_atom_site_refinement_flags_occupancy
_atom_site_disorder_assembly
_atom_site_disorder_group
Zn Zn 0.71782(3) 0.67557(5) 0.50856(2) 0.03139(15) Uani 1 1 d . . . . .
Cl Cl 0.60364(7) 0.68118(11) 0.53196(5) 0.0364(2) Uani 1 1 d . . . . .
P1 P 0.64986(7) 0.62410(13) 0.38604(5) 0.0361(3) Uani 1 1 d . . . . .
P2 P 0.77253(7) 0.43412(14) 0.56201(5) 0.0384(3) Uani 1 1 d . . . . .
N1 N 0.7417(2) 0.8487(4) 0.46320(16) 0.0309(7) Uani 1 1 d . . . . .
N2 N 0.8175(2) 0.7195(4) 0.58816(16) 0.0326(7) Uani 1 1 d . . . . .
C1 C 0.8150(3) 0.9068(5) 0.4777(2) 0.0334(9) Uani 1 1 d . . . . .
C2 C 0.8814(3) 0.8698(5) 0.5328(2) 0.0379(10) Uani 1 1 d . . . . .
H2 H 0.932955 0.908420 0.535212 0.045 Uiso 1 1 calc R U . . .
C3 C 0.8824(3) 0.7844(5) 0.5843(2) 0.0355(9) Uani 1 1 d . . . . .
C4 C 0.8328(3) 1.0130(6) 0.4343(3) 0.0473(12) Uani 1 1 d . . . . .
H4A H 0.796218 0.997215 0.390038 0.071 Uiso 1 1 calc R U . . .
H4B H 0.889972 1.003469 0.436444 0.071 Uiso 1 1 calc R U . . .
H4C H 0.823939 1.108128 0.448030 0.071 Uiso 1 1 calc R U . . .
C5 C 0.9651(3) 0.7635(6) 0.6363(2) 0.0467(12) Uani 1 1 d . . . . .
H5A H 0.964842 0.808329 0.676217 0.070 Uiso 1 1 calc R U . . .
H5B H 1.007956 0.806152 0.622709 0.070 Uiso 1 1 calc R U . . .
H5C H 0.975913 0.662375 0.643774 0.070 Uiso 1 1 calc R U . . .
C6 C 0.6738(3) 0.9032(5) 0.41409(19) 0.0325(9) Uani 1 1 d . . . . .
C7 C 0.6512(3) 1.0443(5) 0.4102(2) 0.0409(10) Uani 1 1 d . . . . .
H7 H 0.684751 1.109998 0.440172 0.049 Uiso 1 1 calc R U . . .
C8 C 0.5812(3) 1.0895(6) 0.3637(2) 0.0449(11) Uani 1 1 d . . . . .
H8 H 0.566371 1.186310 0.361467 0.054 Uiso 1 1 calc R U . . .
C9 C 0.5318(3) 0.9954(5) 0.3199(2) 0.0415(11) Uani 1 1 d . . . . .
H9 H 0.483817 1.027843 0.286994 0.050 Uiso 1 1 calc R U . . .
C10 C 0.5517(3) 0.8555(5) 0.3238(2) 0.0386(10) Uani 1 1 d . . . . .
H10 H 0.516411 0.790763 0.294476 0.046 Uiso 1 1 calc R U . . .
C11 C 0.6228(3) 0.8072(5) 0.36996(19) 0.0324(8) Uani 1 1 d . . . . .
C12 C 0.8171(2) 0.6524(5) 0.6449(2) 0.0320(9) Uani 1 1 d . . . . .
C13 C 0.8343(3) 0.7214(5) 0.7035(2) 0.0374(9) Uani 1 1 d . . . . .
H13 H 0.850390 0.817725 0.707304 0.045 Uiso 1 1 calc R U . . .
C14 C 0.8281(3) 0.6503(5) 0.7561(2) 0.0394(10) Uani 1 1 d . . . . .
H14 H 0.841189 0.697772 0.796166 0.047 Uiso 1 1 calc R U . . .
C15 C 0.8032(3) 0.5115(5) 0.7514(2) 0.0389(10) Uani 1 1 d . . . . .
H15 H 0.798539 0.463622 0.787694 0.047 Uiso 1 1 calc R U . . .
C16 C 0.7852(3) 0.4431(5) 0.6931(2) 0.0355(9) Uani 1 1 d . . . . .
H16 H 0.767406 0.347759 0.689337 0.043 Uiso 1 1 calc R U . . .
C17 C 0.7925(3) 0.5113(5) 0.64040(19) 0.0329(9) Uani 1 1 d . . . . .
C18 C 0.5582(3) 0.5315(5) 0.3391(2) 0.0387(10) Uani 1 1 d . . . . .
C19 C 0.5003(3) 0.5011(6) 0.3667(2) 0.0453(11) Uani 1 1 d . . . . .
H19 H 0.510721 0.523401 0.410650 0.054 Uiso 1 1 calc R U . . .
C20 C 0.4271(3) 0.4382(6) 0.3311(3) 0.0509(12) Uani 1 1 d . . . . .
H20 H 0.387240 0.417452 0.350578 0.061 Uiso 1 1 calc R U . . .
C21 C 0.4121(3) 0.4061(6) 0.2682(3) 0.0500(12) Uani 1 1 d . . . . .
H21 H 0.361413 0.363788 0.243764 0.060 Uiso 1 1 calc R U . . .
C22 C 0.4691(3) 0.4340(7) 0.2398(3) 0.0561(14) Uani 1 1 d . . . . .
H22 H 0.458038 0.410107 0.195941 0.067 Uiso 1 1 calc R U . . .
C23 C 0.5425(3) 0.4966(6) 0.2746(3) 0.0494(12) Uani 1 1 d . . . . .
H23 H 0.582231 0.515876 0.254916 0.059 Uiso 1 1 calc R U . . .
C24 C 0.7168(3) 0.2747(5) 0.5653(2) 0.0374(9) Uani 1 1 d . . . . .
C25 C 0.7534(3) 0.1444(5) 0.5818(2) 0.0409(11) Uani 1 1 d . . . . .
H25 H 0.810752 0.134214 0.591046 0.049 Uiso 1 1 calc R U . . .
C26 C 0.7066(3) 0.0298(5) 0.5847(2) 0.0410(11) Uani 1 1 d . . . . .
H26 H 0.732055 -0.059683 0.596248 0.049 Uiso 1 1 calc R U . . .
C27 C 0.6238(3) 0.0424(5) 0.5713(2) 0.0390(10) Uani 1 1 d . . . . .
H27 H 0.591928 -0.037669 0.573474 0.047 Uiso 1 1 calc R U . . .
C28 C 0.5870(3) 0.1723(5) 0.5546(2) 0.0444(11) Uani 1 1 d . . . . .
H28 H 0.529603 0.182132 0.545644 0.053 Uiso 1 1 calc R U . . .
C29 C 0.6330(3) 0.2868(5) 0.5510(2) 0.0415(10) Uani 1 1 d . . . . .
H29 H 0.607108 0.375664 0.538482 0.050 Uiso 1 1 calc R U . . .
C30 C 0.7196(3) 0.5846(5) 0.3438(2) 0.0397(10) Uani 1 1 d . . . . .
C31 C 0.7417(3) 0.6752(6) 0.3056(3) 0.0502(12) Uani 1 1 d . . . . .
H31 H 0.719654 0.767954 0.299565 0.060 Uiso 1 1 calc R U . . .
C32 C 0.7965(4) 0.6350(7) 0.2747(3) 0.0599(15) Uani 1 1 d . . . . .
H32 H 0.810782 0.699023 0.247166 0.072 Uiso 1 1 calc R U . . .
C33 C 0.8287(4) 0.5037(8) 0.2845(3) 0.0623(16) Uani 1 1 d . . . . .
H33 H 0.866626 0.476436 0.264109 0.075 Uiso 1 1 calc R U . . .
C34 C 0.8081(4) 0.4103(7) 0.3227(3) 0.0630(16) Uani 1 1 d . . . . .
H34 H 0.831421 0.318471 0.328969 0.076 Uiso 1 1 calc R U . . .
C35 C 0.7531(3) 0.4487(6) 0.3524(3) 0.0497(12) Uani 1 1 d . . . . .
H35 H 0.737899 0.382856 0.378734 0.060 Uiso 1 1 calc R U . . .
C36 C 0.8739(3) 0.3795(6) 0.5656(2) 0.0442(11) Uani 1 1 d . . . . .
C37 C 0.8945(4) 0.3837(7) 0.5112(3) 0.0572(14) Uani 1 1 d . . . . .
H37 H 0.855471 0.415494 0.471866 0.069 Uiso 1 1 calc R U . . .
C38 C 0.9716(4) 0.3422(8) 0.5128(4) 0.0722(19) Uani 1 1 d . . . . .
H38 H 0.985166 0.344785 0.474602 0.087 Uiso 1 1 calc R U . . .
C39 C 1.0272(4) 0.2983(7) 0.5679(4) 0.0684(18) Uani 1 1 d . . . . .
H39 H 1.080008 0.269546 0.568645 0.082 Uiso 1 1 calc R U . . .
C40 C 1.0083(3) 0.2946(7) 0.6236(3) 0.0588(15) Uani 1 1 d . . . . .
H40 H 1.048055 0.263664 0.662725 0.071 Uiso 1 1 calc R U . . .
C41 C 0.9311(3) 0.3361(6) 0.6224(3) 0.0523(13) Uani 1 1 d . . . . .
H41 H 0.917895 0.334452 0.660708 0.063 Uiso 1 1 calc R U . . .

loop_
_atom_site_aniso_label
_atom_site_aniso_U_11
_atom_site_aniso_U_22
_atom_site_aniso_U_33
_atom_site_aniso_U_23
_atom_site_aniso_U_13
_atom_site_aniso_U_12
Zn 0.0304(3) 0.0307(3) 0.0306(2) -0.00035(18) 0.00718(19) 0.00302(19)
Cl 0.0343(5) 0.0334(5) 0.0422(5) 0.0032(4) 0.0140(4) 0.0065(4)
P1 0.0353(6) 0.0379(6) 0.0339(5) -0.0022(4) 0.0102(5) 0.0002(5)
P2 0.0382(6) 0.0445(7) 0.0313(5) -0.0046(5) 0.0104(5) 0.0005(5)
N1 0.0316(17) 0.0312(18) 0.0272(15) -0.0026(13) 0.0064(14) 0.0013(14)
N2 0.0245(16) 0.0359(18) 0.0336(17) 0.0019(14) 0.0049(14) 0.0053(14)
C1 0.032(2) 0.034(2) 0.034(2) -0.0011(16) 0.0108(17) 0.0013(17)
C2 0.028(2) 0.045(2) 0.039(2) -0.0025(19) 0.0080(17) 0.0014(18)
C3 0.029(2) 0.041(2) 0.034(2) -0.0015(17) 0.0075(17) 0.0077(18)
C4 0.038(2) 0.051(3) 0.050(3) 0.012(2) 0.012(2) -0.003(2)
C5 0.028(2) 0.063(3) 0.045(3) 0.002(2) 0.0080(19) 0.006(2)
C6 0.030(2) 0.038(2) 0.0290(18) -0.0015(16) 0.0081(16) -0.0008(17)
C7 0.041(2) 0.035(2) 0.043(2) 0.0023(18) 0.009(2) 0.0041(19)
C8 0.042(3) 0.040(3) 0.052(3) 0.006(2) 0.015(2) 0.010(2)
C9 0.029(2) 0.052(3) 0.038(2) 0.009(2) 0.0043(18) 0.0060(19)
C10 0.032(2) 0.049(3) 0.032(2) -0.0011(18) 0.0070(17) 0.0015(19)
C11 0.030(2) 0.037(2) 0.0297(18) -0.0007(16) 0.0103(16) -0.0010(17)
C12 0.0238(19) 0.036(2) 0.034(2) 0.0031(16) 0.0067(16) 0.0088(16)
C13 0.032(2) 0.039(2) 0.038(2) -0.0043(18) 0.0082(18) 0.0065(18)
C14 0.034(2) 0.051(3) 0.032(2) -0.0052(18) 0.0093(18) 0.0101(19)
C15 0.034(2) 0.051(3) 0.032(2) 0.0038(18) 0.0099(17) 0.008(2)
C16 0.029(2) 0.041(2) 0.035(2) 0.0004(17) 0.0084(17) 0.0066(17)
C17 0.029(2) 0.038(2) 0.0305(19) -0.0021(16) 0.0087(16) 0.0083(17)
C18 0.035(2) 0.038(2) 0.041(2) -0.0008(18) 0.0105(19) 0.0010(18)
C19 0.040(3) 0.054(3) 0.044(2) -0.002(2) 0.016(2) -0.001(2)
C20 0.041(3) 0.057(3) 0.056(3) 0.008(2) 0.018(2) -0.001(2)
C21 0.038(3) 0.047(3) 0.060(3) -0.005(2) 0.011(2) -0.010(2)
C22 0.050(3) 0.066(4) 0.049(3) -0.017(3) 0.013(2) -0.017(3)
C23 0.044(3) 0.055(3) 0.048(3) -0.012(2) 0.015(2) -0.013(2)
C24 0.037(2) 0.040(2) 0.033(2) -0.0070(17) 0.0096(18) 0.0031(19)
C25 0.036(2) 0.049(3) 0.034(2) -0.0082(18) 0.0066(18) 0.012(2)
C26 0.044(3) 0.040(2) 0.033(2) -0.0041(18) 0.0059(19) 0.013(2)
C27 0.043(2) 0.031(2) 0.037(2) -0.0050(17) 0.0061(19) -0.0007(18)
C28 0.035(2) 0.046(3) 0.044(2) -0.006(2) 0.0019(19) 0.008(2)
C29 0.036(2) 0.038(2) 0.049(3) -0.0031(19) 0.011(2) 0.0068(19)
C30 0.034(2) 0.048(3) 0.034(2) -0.0069(19) 0.0073(18) 0.0012(19)
C31 0.047(3) 0.060(3) 0.046(3) -0.002(2) 0.019(2) -0.002(2)
C32 0.053(3) 0.073(4) 0.061(3) -0.007(3) 0.029(3) -0.008(3)
C33 0.049(3) 0.080(5) 0.063(4) -0.017(3) 0.024(3) 0.004(3)
C34 0.052(3) 0.068(4) 0.066(4) -0.010(3) 0.016(3) 0.013(3)
C35 0.049(3) 0.050(3) 0.047(3) -0.002(2) 0.012(2) 0.009(2)
C36 0.044(3) 0.048(3) 0.045(2) -0.012(2) 0.022(2) 0.001(2)
C37 0.062(3) 0.069(4) 0.048(3) -0.006(3) 0.029(3) 0.003(3)
C38 0.074(4) 0.090(5) 0.073(4) -0.014(4) 0.052(4) -0.004(4)
C39 0.055(4) 0.068(4) 0.097(5) -0.017(4) 0.045(4) -0.004(3)
C40 0.039(3) 0.066(4) 0.075(4) -0.001(3) 0.024(3) 0.006(3)
C41 0.045(3) 0.063(4) 0.050(3) -0.003(2) 0.018(2) 0.006(2)

loop_
_atom_type_symbol
_atom_type_description
_atom_type_scat_dispersion_real
_atom_type_scat_dispersion_imag
_atom_type_scat_source
C C 0.0033 0.0016 'International Tables Vol C Tables 4.2.6.8 and 6.1.1.4'
H H 0.0000 0.0000 'International Tables Vol C Tables 4.2.6.8 and 6.1.1.4'
Cl Cl 0.1484 0.1585 'International Tables Vol C Tables 4.2.6.8 and 6.1.1.4'
N N 0.0061 0.0033 'International Tables Vol C Tables 4.2.6.8 and 6.1.1.4'
P P 0.1023 0.0942 'International Tables Vol C Tables 4.2.6.8 and 6.1.1.4'
Zn Zn 0.2839 1.4301 'International Tables Vol C Tables 4.2.6.8 and 6.1.1.4'

loop_
_exptl_crystal_face_index_h
_exptl_crystal_face_index_k
_exptl_crystal_face_index_l
_exptl_crystal_face_perp_dist
-1 10 0 0.1620
0 -1 0 0.1720
-4 -1 -4 0.2710
1 0 1 0.2470
-1 0 1 0.1070
1 0 -1 0.0650
-2 3 -2 0.1770
-1 -2 -1 0.1800
1 -2 1 0.1730
3 0 -4 0.0720

loop_
_geom_angle_atom_site_label_1
_geom_angle_atom_site_label_2
_geom_angle_atom_site_label_3
_geom_angle
_geom_angle_site_symmetry_1
_geom_angle_site_symmetry_3
_geom_angle_publ_flag
Cl Zn P1 97.13(4) . . ?
Cl Zn P2 97.57(4) . . ?
P2 Zn P1 105.84(4) . . ?
N1 Zn Cl 116.35(11) . . ?
N1 Zn P1 74.64(10) . . ?
N1 Zn P2 145.92(11) . . ?
N1 Zn N2 90.32(14) . . ?
N2 Zn Cl 110.81(11) . . ?
N2 Zn P1 151.96(11) . . ?
N2 Zn P2 73.63(11) . . ?
C11 P1 Zn 91.13(14) . . ?
C18 P1 Zn 133.43(16) . . ?
C18 P1 C11 103.7(2) . . ?
C18 P1 C30 102.5(2) . . ?
C30 P1 Zn 115.61(15) . . ?
C30 P1 C11 105.9(2) . . ?
C17 P2 Zn 90.00(15) . . ?
C17 P2 C24 103.3(2) . . ?
C17 P2 C36 102.0(2) . . ?
C24 P2 Zn 129.53(16) . . ?
C36 P2 Zn 118.07(19) . . ?
C36 P2 C24 106.5(2) . . ?
C1 N1 Zn 123.8(3) . . ?
C1 N1 C6 121.3(4) . . ?
C6 N1 Zn 114.9(3) . . ?
C3 N2 Zn 122.2(3) . . ?
C3 N2 C12 122.3(4) . . ?
C12 N2 Zn 114.5(3) . . ?
N1 C1 C2 122.8(4) . . ?
N1 C1 C4 121.2(4) . . ?
C2 C1 C4 116.0(4) . . ?
C1 C2 H2 115.4 . . ?
C3 C2 C1 129.2(4) . . ?
C3 C2 H2 115.4 . . ?
N2 C3 C2 123.7(4) . . ?
N2 C3 C5 120.1(4) . . ?
C2 C3 C5 116.2(4) . . ?
C1 C4 H4A 109.5 . . ?
C1 C4 H4B 109.5 . . ?
C1 C4 H4C 109.5 . . ?
H4A C4 H4B 109.5 . . ?
H4A C4 H4C 109.5 . . ?
H4B C4 H4C 109.5 . . ?
C3 C5 H5A 109.5 . . ?
C3 C5 H5B 109.5 . . ?
C3 C5 H5C 109.5 . . ?
H5A C5 H5B 109.5 . . ?
H5A C5 H5C 109.5 . . ?
H5B C5 H5C 109.5 . . ?
N1 C6 C11 117.6(4) . . ?
C7 C6 N1 123.3(4) . . ?
C7 C6 C11 118.9(4) . . ?
C6 C7 H7 119.7 . . ?
C8 C7 C6 120.6(5) . . ?
C8 C7 H7 119.7 . . ?
C7 C8 H8 119.8 . . ?
C7 C8 C9 120.4(5) . . ?
C9 C8 H8 119.8 . . ?
C8 C9 H9 120.0 . . ?
C10 C9 C8 120.0(4) . . ?
C10 C9 H9 120.0 . . ?
C9 C10 H10 119.6 . . ?
C9 C10 C11 120.8(4) . . ?
C11 C10 H10 119.6 . . ?
C6 C11 P1 115.3(3) . . ?
C10 C11 P1 124.9(3) . . ?
C10 C11 C6 119.3(4) . . ?
C13 C12 N2 123.5(4) . . ?
C13 C12 C17 118.7(4) . . ?
C17 C12 N2 117.6(4) . . ?
C12 C13 H13 120.0 . . ?
C14 C13 C12 120.1(5) . . ?
C14 C13 H13 120.0 . . ?
C13 C14 H14 119.5 . . ?
C15 C14 C13 121.0(4) . . ?
C15 C14 H14 119.5 . . ?
C14 C15 H15 120.5 . . ?
C14 C15 C16 119.0(4) . . ?
C16 C15 H15 120.5 . . ?
C15 C16 H16 119.6 . . ?
C17 C16 C15 120.8(5) . . ?
C17 C16 H16 119.6 . . ?
C12 C17 P2 114.3(3) . . ?
C16 C17 P2 125.5(4) . . ?
C16 C17 C12 120.3(4) . . ?
C19 C18 P1 118.8(4) . . ?
C19 C18 C23 119.1(4) . . ?
C23 C18 P1 122.0(4) . . ?
C18 C19 H19 119.7 . . ?
C18 C19 C20 120.6(5) . . ?
C20 C19 H19 119.7 . . ?
C19 C20 H20 120.1 . . ?
C21 C20 C19 119.8(5) . . ?
C21 C20 H20 120.1 . . ?
C20 C21 H21 119.6 . . ?
C20 C21 C22 120.8(5) . . ?
C22 C21 H21 119.6 . . ?
C21 C22 H22 119.9 . . ?
C21 C22 C23 120.1(5) . . ?
C23 C22 H22 119.9 . . ?
C18 C23 H23 120.2 . . ?
C22 C23 C18 119.6(5) . . ?
C22 C23 H23 120.2 . . ?
C25 C24 P2 123.7(4) . . ?
C25 C24 C29 119.2(5) . . ?
C29 C24 P2 117.1(4) . . ?
C24 C25 H25 120.1 . . ?
C26 C25 C24 119.8(4) . . ?
C26 C25 H25 120.1 . . ?
C25 C26 H26 119.6 . . ?
C27 C26 C25 120.9(4) . . ?
C27 C26 H26 119.6 . . ?
C26 C27 H27 120.3 . . ?
C26 C27 C28 119.5(5) . . ?
C28 C27 H27 120.3 . . ?
C27 C28 H28 120.0 . . ?
C29 C28 C27 120.0(5) . . ?
C29 C28 H28 120.0 . . ?
C24 C29 H29 119.7 . . ?
C28 C29 C24 120.6(5) . . ?
C28 C29 H29 119.7 . . ?
C31 C30 P1 125.2(4) . . ?
C31 C30 C35 118.6(5) . . ?
C35 C30 P1 116.2(4) . . ?
C30 C31 H31 119.4 . . ?
C30 C31 C32 121.1(6) . . ?
C32 C31 H31 119.4 . . ?
C31 C32 H32 120.5 . . ?
C33 C32 C31 119.0(6) . . ?
C33 C32 H32 120.5 . . ?
C32 C33 H33 119.3 . . ?
C32 C33 C34 121.3(6) . . ?
C34 C33 H33 119.3 . . ?
C33 C34 H34 120.1 . . ?
C33 C34 C35 119.8(6) . . ?
C35 C34 H34 120.1 . . ?
C30 C35 H35 120.0 . . ?
C34 C35 C30 120.0(6) . . ?
C34 C35 H35 120.0 . . ?
C37 C36 P2 119.6(4) . . ?
C37 C36 C41 119.3(5) . . ?
C41 C36 P2 121.1(4) . . ?
C36 C37 H37 119.7 . . ?
C36 C37 C38 120.6(6) . . ?
C38 C37 H37 119.7 . . ?
C37 C38 H38 119.9 . . ?
C39 C38 C37 120.2(6) . . ?
C39 C38 H38 119.9 . . ?
C38 C39 H39 119.8 . . ?
C38 C39 C40 120.4(6) . . ?
C40 C39 H39 119.8 . . ?
C39 C40 H40 120.1 . . ?
C39 C40 C41 119.8(6) . . ?
C41 C40 H40 120.1 . . ?
C36 C41 C40 119.7(5) . . ?
C36 C41 H41 120.1 . . ?
C40 C41 H41 120.1 . . ?

loop_
_geom_bond_atom_site_label_1
_geom_bond_atom_site_label_2
_geom_bond_distance
_geom_bond_site_symmetry_2
_geom_bond_publ_flag
Zn Cl 2.2106(12) . ?
Zn P1 2.6053(13) . ?
Zn P2 2.6029(14) . ?
Zn N1 2.038(4) . ?
Zn N2 2.046(3) . ?
P1 C11 1.802(5) . ?
P1 C18 1.802(5) . ?
P1 C30 1.802(5) . ?
P2 C17 1.803(4) . ?
P2 C24 1.809(5) . ?
P2 C36 1.807(5) . ?
N1 C1 1.322(6) . ?
N1 C6 1.400(5) . ?
N2 C3 1.310(6) . ?
N2 C12 1.408(5) . ?
C1 C2 1.405(6) . ?
C1 C4 1.494(6) . ?
C2 H2 0.9500 . ?
C2 C3 1.394(7) . ?
C3 C5 1.514(6) . ?
C4 H4A 0.9800 . ?
C4 H4B 0.9800 . ?
C4 H4C 0.9800 . ?
C5 H5A 0.9800 . ?
C5 H5B 0.9800 . ?
C5 H5C 0.9800 . ?
C6 C7 1.389(6) . ?
C6 C11 1.406(6) . ?
C7 H7 0.9500 . ?
C7 C8 1.365(7) . ?
C8 H8 0.9500 . ?
C8 C9 1.379(7) . ?
C9 H9 0.9500 . ?
C9 C10 1.366(7) . ?
C10 H10 0.9500 . ?
C10 C11 1.382(6) . ?
C12 C13 1.390(6) . ?
C12 C17 1.397(6) . ?
C13 H13 0.9500 . ?
C13 C14 1.380(7) . ?
C14 H14 0.9500 . ?
C14 C15 1.378(7) . ?
C15 H15 0.9500 . ?
C15 C16 1.379(6) . ?
C16 H16 0.9500 . ?
C16 C17 1.376(6) . ?
C18 C19 1.371(7) . ?
C18 C23 1.397(7) . ?
C19 H19 0.9500 . ?
C19 C20 1.380(7) . ?
C20 H20 0.9500 . ?
C20 C21 1.360(8) . ?
C21 H21 0.9500 . ?
C21 C22 1.364(8) . ?
C22 H22 0.9500 . ?
C22 C23 1.378(7) . ?
C23 H23 0.9500 . ?
C24 C25 1.380(7) . ?
C24 C29 1.382(6) . ?
C25 H25 0.9500 . ?
C25 C26 1.371(7) . ?
C26 H26 0.9500 . ?
C26 C27 1.369(7) . ?
C27 H27 0.9500 . ?
C27 C28 1.378(7) . ?
C28 H28 0.9500 . ?
C28 C29 1.366(7) . ?
C29 H29 0.9500 . ?
C30 C31 1.348(7) . ?
C30 C35 1.400(7) . ?
C31 H31 0.9500 . ?
C31 C32 1.399(8) . ?
C32 H32 0.9500 . ?
C32 C33 1.352(9) . ?
C33 H33 0.9500 . ?
C33 C34 1.354(9) . ?
C34 H34 0.9500 . ?
C34 C35 1.379(8) . ?
C35 H35 0.9500 . ?
C36 C37 1.369(7) . ?
C36 C41 1.371(8) . ?
C37 H37 0.9500 . ?
C37 C38 1.383(9) . ?
C38 H38 0.9500 . ?
C38 C39 1.335(10) . ?
C39 H39 0.9500 . ?
C39 C40 1.380(9) . ?
C40 H40 0.9500 . ?
C40 C41 1.386(8) . ?
C41 H41 0.9500 . ?

loop_
_geom_torsion_atom_site_label_1
_geom_torsion_atom_site_label_2
_geom_torsion_atom_site_label_3
_geom_torsion_atom_site_label_4
_geom_torsion
_geom_torsion_site_symmetry_1
_geom_torsion_site_symmetry_2
_geom_torsion_site_symmetry_3
_geom_torsion_site_symmetry_4
_geom_torsion_publ_flag
Zn P1 C11 C6 26.9(3) . . . . ?
Zn P1 C11 C10 -144.4(4) . . . . ?
Zn P1 C18 C19 15.3(5) . . . . ?
Zn P1 C18 C23 -168.2(3) . . . . ?
Zn P1 C30 C31 -102.4(4) . . . . ?
Zn P1 C30 C35 77.2(4) . . . . ?
Zn P2 C17 C12 -34.1(3) . . . . ?
Zn P2 C17 C16 145.7(4) . . . . ?
Zn P2 C24 C25 164.3(3) . . . . ?
Zn P2 C24 C29 -16.3(5) . . . . ?
Zn P2 C36 C37 -49.9(5) . . . . ?
Zn P2 C36 C41 128.9(4) . . . . ?
Zn N1 C1 C2 -10.8(6) . . . . ?
Zn N1 C1 C4 166.7(4) . . . . ?
Zn N1 C6 C7 128.8(4) . . . . ?
Zn N1 C6 C11 -45.8(5) . . . . ?
Zn N2 C3 C2 22.3(6) . . . . ?
Zn N2 C3 C5 -154.9(3) . . . . ?
Zn N2 C12 C13 -133.1(4) . . . . ?
Zn N2 C12 C17 42.3(4) . . . . ?
P1 C18 C19 C20 175.9(4) . . . . ?
P1 C18 C23 C22 -175.8(5) . . . . ?
P1 C30 C31 C32 180.0(4) . . . . ?
P1 C30 C35 C34 -179.0(4) . . . . ?
P2 C24 C25 C26 178.3(3) . . . . ?
P2 C24 C29 C28 -177.7(4) . . . . ?
P2 C36 C37 C38 -179.9(5) . . . . ?
P2 C36 C41 C40 179.9(5) . . . . ?
N1 C1 C2 C3 -8.5(8) . . . . ?
N1 C6 C7 C8 -175.5(5) . . . . ?
N1 C6 C11 P1 3.2(5) . . . . ?
N1 C6 C11 C10 175.1(4) . . . . ?
N2 C12 C13 C14 176.3(4) . . . . ?
N2 C12 C17 P2 4.5(5) . . . . ?
N2 C12 C17 C16 -175.3(4) . . . . ?
C1 N1 C6 C7 -51.6(6) . . . . ?
C1 N1 C6 C11 133.9(4) . . . . ?
C1 C2 C3 N2 1.9(8) . . . . ?
C1 C2 C3 C5 179.2(5) . . . . ?
C3 N2 C12 C13 58.0(6) . . . . ?
C3 N2 C12 C17 -126.5(5) . . . . ?
C4 C1 C2 C3 173.9(5) . . . . ?
C6 N1 C1 C2 169.6(4) . . . . ?
C6 N1 C1 C4 -12.9(6) . . . . ?
C6 C7 C8 C9 0.1(8) . . . . ?
C7 C6 C11 P1 -171.6(4) . . . . ?
C7 C6 C11 C10 0.2(7) . . . . ?
C7 C8 C9 C10 1.5(8) . . . . ?
C8 C9 C10 C11 -2.3(7) . . . . ?
C9 C10 C11 P1 172.4(4) . . . . ?
C9 C10 C11 C6 1.4(7) . . . . ?
C11 P1 C18 C19 -89.7(4) . . . . ?
C11 P1 C18 C23 86.9(5) . . . . ?
C11 P1 C30 C31 -3.3(5) . . . . ?
C11 P1 C30 C35 176.4(4) . . . . ?
C11 C6 C7 C8 -1.0(7) . . . . ?
C12 N2 C3 C2 -169.7(4) . . . . ?
C12 N2 C3 C5 13.1(7) . . . . ?
C12 C13 C14 C15 -1.4(7) . . . . ?
C13 C12 C17 P2 -179.8(3) . . . . ?
C13 C12 C17 C16 0.4(6) . . . . ?
C13 C14 C15 C16 0.7(7) . . . . ?
C14 C15 C16 C17 0.6(7) . . . . ?
C15 C16 C17 P2 179.0(3) . . . . ?
C15 C16 C17 C12 -1.2(6) . . . . ?
C17 P2 C24 C25 -94.4(4) . . . . ?
C17 P2 C24 C29 85.0(4) . . . . ?
C17 P2 C36 C37 -146.5(5) . . . . ?
C17 P2 C36 C41 32.4(5) . . . . ?
C17 C12 C13 C14 0.9(6) . . . . ?
C18 P1 C11 C6 162.4(3) . . . . ?
C18 P1 C11 C10 -9.0(5) . . . . ?
C18 P1 C30 C31 105.1(5) . . . . ?
C18 P1 C30 C35 -75.3(4) . . . . ?
C18 C19 C20 C21 0.0(8) . . . . ?
C19 C18 C23 C22 0.8(8) . . . . ?
C19 C20 C21 C22 0.7(9) . . . . ?
C20 C21 C22 C23 -0.6(9) . . . . ?
C21 C22 C23 C18 -0.1(9) . . . . ?
C23 C18 C19 C20 -0.7(8) . . . . ?
C24 P2 C17 C12 -164.9(3) . . . . ?
C24 P2 C17 C16 14.9(4) . . . . ?
C24 P2 C36 C37 105.5(5) . . . . ?
C24 P2 C36 C41 -75.6(5) . . . . ?
C24 C25 C26 C27 0.3(7) . . . . ?
C25 C24 C29 C28 1.7(7) . . . . ?
C25 C26 C27 C28 0.0(7) . . . . ?
C26 C27 C28 C29 0.6(7) . . . . ?
C27 C28 C29 C24 -1.5(8) . . . . ?
C29 C24 C25 C26 -1.1(7) . . . . ?
C30 P1 C11 C6 -90.2(4) . . . . ?
C30 P1 C11 C10 98.5(4) . . . . ?
C30 P1 C18 C19 160.3(4) . . . . ?
C30 P1 C18 C23 -23.2(5) . . . . ?
C30 C31 C32 C33 -1.2(9) . . . . ?
C31 C30 C35 C34 0.7(8) . . . . ?
C31 C32 C33 C34 1.0(9) . . . . ?
C32 C33 C34 C35 0.0(10) . . . . ?
C33 C34 C35 C30 -0.9(9) . . . . ?
C35 C30 C31 C32 0.4(8) . . . . ?
C36 P2 C17 C12 84.7(4) . . . . ?
C36 P2 C17 C16 -95.5(4) . . . . ?
C36 P2 C24 C25 12.7(4) . . . . ?
C36 P2 C24 C29 -167.9(4) . . . . ?
C36 C37 C38 C39 -0.5(11) . . . . ?
C37 C36 C41 C40 -1.2(9) . . . . ?
C37 C38 C39 C40 -0.2(11) . . . . ?
C38 C39 C40 C41 0.2(10) . . . . ?
C39 C40 C41 C36 0.5(9) . . . . ?
C41 C36 C37 C38 1.2(9) . . . . ?
